data_2310383
loop_
_publ_author_name
'Ferrari, A.'
'Tiripicchio, A.'
'Braibanti, A.'
'Lanfredi, A.M.M.'

_publ_section_title
;
 Crystal structures of nitrates of divalent hexaquocations I. Hexaquozinc
 nitrate
;
_journal_name_full 'Acta Crystallographica (1,1948-23,1967)'
_journal_page_first 240
_journal_page_last 246
_journal_volume 22
_journal_year 1967
_chemical_formula_sum 'H12 N2 O12 Zn'
_chemical_name_systematic '(Zn (H2 O)6) (N O3)2'
_space_group_IT_number 62
_symmetry_space_group_name_Hall '-P 2ac 2n'
_symmetry_space_group_name_H-M 'P n m a'
_cell_angle_alpha 90
_cell_angle_beta 90
_cell_angle_gamma 90
_cell_formula_units_Z 4
_cell_length_a 12.34
_cell_length_b 12.85
_cell_length_c 6.29
_cell_volume 997.399
_citation_journal_id_ASTM ACCRA9
_cod_data_source_file Ferrari_ACCRA9_1967_1410.cif
_cod_data_source_block H12N2O12Zn1
_cod_depositor_comments
;
 Marking attached hydrogen atoms.

 Antanas Vaitkus,
 2017-08-09
;
_cod_original_formula_sum 'H12 N2 O12 Zn1'
_cod_database_code 2310383

loop_
_symmetry_equiv_pos_as_xyz
x,y,z
-x+1/2,-y,z+1/2
x+1/2,-y+1/2,-z+1/2
-x,y+1/2,-z
-x,-y,-z
x-1/2,y,-z-1/2
-x-1/2,y-1/2,z-1/2
x,-y-1/2,z

loop_
_atom_site_label
_atom_site_type_symbol
_atom_site_fract_x
_atom_site_fract_y
_atom_site_fract_z
_atom_site_occupancy
_atom_site_U_iso_or_equiv
_atom_site_attached_hydrogens
Zn1 Zn+2 0.6242 0.25 0.4472 1 0.0 0
N1 N+5 0.627 -0.0124 -0.0578 1 0.0 0
O1 O-2 0.4923 0.25 0.2353 1 0.0 2
O2 O-2 0.7316 0.25 0.1823 1 0.0 2
O3 O-2 0.5205 0.25 0.7179 1 0.0 2
O4 O-2 0.7587 0.25 0.6473 1 0.0 2
O5 O-2 0.6257 0.0894 0.4457 1 0.0 2
O6 O-2 0.644 0.0818 -0.0585 1 0.0 0
O7 O-2 0.6196 -0.0605 0.1155 1 0.0 0
O8 O-2 0.6144 -0.0596 -0.2313 1 0.0 0
